data_4081719
loop_
_publ_author_name
'Weicker, Sarah A.'
'Dube, Jonathan W.'
'Ragogna, Paul J.'

_publ_section_title
;
 Synthesis of Zwitterionic Group 14 Centered Complexes: Traditional
 Coordination and Unusual Insertion Chemistry
;
_journal_issue 22
_journal_name_full Organometallics
_journal_page_first 6681
_journal_paper_doi 10.1021/om400186m
_journal_volume 32
_journal_year 2013
_chemical_formula_moiety 'C51 H46 B P3 Sn'
_chemical_formula_sum 'C51 H46 B P3 Sn'
_chemical_formula_weight 881.351
_chemical_name_systematic
; 
 ? 
;
_space_group_IT_number 15
_symmetry_cell_setting monoclinic
_symmetry_space_group_name_Hall '-C 2yc'
_symmetry_space_group_name_H-M 'C 1 2/c 1'
_atom_sites_solution_hydrogens geom
_atom_sites_solution_primary direct
_atom_sites_solution_secondary difmap
_audit_creation_method SHELXL-97
_cell_angle_alpha 90.00
_cell_angle_beta 94.947(9)
_cell_angle_gamma 90.00
_cell_formula_units_Z 8
_cell_length_a 43.19(2)
_cell_length_b 9.359(5)
_cell_length_c 21.403(10)
_cell_measurement_temperature 150(2)
_cell_volume 8619(7)
_computing_cell_refinement 'Bruker SAINT'
_computing_data_collection 'Bruker APEX2'
_computing_data_reduction 'Bruker SAINT'
_computing_molecular_graphics 'Bruker SHELXTL'
_computing_publication_material 'Bruker SHELXTL'
_computing_structure_refinement 'SHELXL-97 (Sheldrick, 2008)'
_computing_structure_solution 'SHELXS-97 (Sheldrick, 2008)'
_diffrn_ambient_temperature 150(2)
_diffrn_measured_fraction_theta_full 0.984
_diffrn_measured_fraction_theta_max 0.984
_diffrn_measurement_device_type 'Bruker Apex II CCD'
_diffrn_measurement_method '\f and \w scans'
_diffrn_radiation_monochromator graphite
_diffrn_radiation_source 'fine-focus sealed tube'
_diffrn_radiation_type MoK\a
_diffrn_radiation_wavelength 0.71073
_diffrn_reflns_av_R_equivalents 0.2064
_diffrn_reflns_av_sigmaI/netI 0.2431
_diffrn_reflns_limit_h_max 47
_diffrn_reflns_limit_h_min -50
_diffrn_reflns_limit_k_max 8
_diffrn_reflns_limit_k_min -10
_diffrn_reflns_limit_l_max 25
_diffrn_reflns_limit_l_min -25
_diffrn_reflns_number 29841
_diffrn_reflns_theta_full 24.74
_diffrn_reflns_theta_max 24.74
_diffrn_reflns_theta_min 0.95
_diffrn_standards_number 0
_exptl_absorpt_coefficient_mu 0.739
_exptl_absorpt_correction_T_max 0.9570
_exptl_absorpt_correction_T_min 0.9166
_exptl_absorpt_correction_type multi-scan
_exptl_crystal_colour colourless
_exptl_crystal_density_diffrn 1.350
_exptl_crystal_density_method 'not measured'
_exptl_crystal_description prism
_exptl_crystal_F_000 3576
_exptl_crystal_size_max 0.12
_exptl_crystal_size_mid 0.08
_exptl_crystal_size_min 0.06
_refine_diff_density_max 1.177
_refine_diff_density_min -1.232
_refine_diff_density_rms 0.136
_refine_ls_extinction_method none
_refine_ls_goodness_of_fit_ref 0.962
_refine_ls_hydrogen_treatment constr
_refine_ls_matrix_type full
_refine_ls_number_parameters 487
_refine_ls_number_reflns 7243
_refine_ls_number_restraints 0
_refine_ls_restrained_S_all 0.962
_refine_ls_R_factor_all 0.1977
_refine_ls_R_factor_gt 0.0735
_refine_ls_shift/su_max 0.000
_refine_ls_shift/su_mean 0.000
_refine_ls_structure_factor_coef Fsqd
_refine_ls_weighting_details 'calc w=1/[\s^2^(Fo^2^)+(0.0504P)^2^+0.0000P] where P=(Fo^2^+2Fc^2^)/3'
_refine_ls_weighting_scheme calc
_refine_ls_wR_factor_gt 0.1378
_refine_ls_wR_factor_ref 0.1806
_reflns_number_gt 3163
_reflns_number_total 7243
_reflns_threshold_expression >2sigma(I)
_cod_data_source_file om400186m_si_002.cif
_cod_data_source_block 2Sn
_cod_depositor_comments
;
The following automatic conversions were performed:

'_symmetry_cell_setting' value 'Monoclinic' changed to 'monoclinic'
according to /home/saulius/struct/CIF-dictionaries/cif_core.dic
dictionary named 'cif_core.dic' version 2.4.2 from 2011-04-26.

Automatic conversion script
Id: cif_fix_values 1891 2012-01-12 08:04:46Z andrius 
;
_cod_original_cell_volume 8620(7)
_cod_original_sg_symbol_H-M C2/c
_cod_database_code 4081719

loop_
_symmetry_equiv_pos_as_xyz
'x, y, z'
'-x, y, -z+1/2'
'x+1/2, y+1/2, z'
'-x+1/2, y+1/2, -z+1/2'
'-x, -y, -z'
'x, -y, z-1/2'
'-x+1/2, -y+1/2, -z'
'x+1/2, -y+1/2, z-1/2'

loop_
_atom_site_label
_atom_site_type_symbol
_atom_site_fract_x
_atom_site_fract_y
_atom_site_fract_z
_atom_site_U_iso_or_equiv
_atom_site_adp_type
_atom_site_occupancy
_atom_site_symmetry_multiplicity
_atom_site_calc_flag
_atom_site_refinement_flags
Sn1 Sn 0.136302(14) 0.50015(10) 0.39373(3) 0.0261(2) Uani 1 1 d .
P1 P 0.14731(6) 0.6717(3) 0.30001(12) 0.0236(7) Uani 1 1 d .
C1 C 0.11626(18) 0.7005(11) 0.2384(4) 0.022(2) Uani 1 1 d .
H1A H 0.1152 0.8046 0.2305 0.026 Uiso 1 1 calc R
H1B H 0.1229 0.6556 0.1999 0.026 Uiso 1 1 calc R
B1 B 0.0799(2) 0.6448(14) 0.2462(5) 0.026(3) Uani 1 1 d .
P2 P 0.08033(6) 0.6097(3) 0.38395(12) 0.0218(6) Uani 1 1 d .
C2 C 0.0672(2) 0.7016(11) 0.3122(4) 0.024(2) Uani 1 1 d .
H2A H 0.0442 0.6972 0.3075 0.029 Uiso 1 1 calc R
H2B H 0.0730 0.8035 0.3174 0.029 Uiso 1 1 calc R
P3 P 0.19138(7) 0.6103(4) 0.49930(15) 0.0434(9) Uani 1 1 d .
C3 C 0.15301(18) 0.6585(11) 0.4680(5) 0.027(3) Uani 1 1 d .
H3A H 0.1532 0.7556 0.4497 0.032 Uiso 1 1 calc R
H3B H 0.1388 0.6589 0.5018 0.032 Uiso 1 1 calc R
C11 C 0.1611(2) 0.8441(11) 0.3291(5) 0.023(2) Uani 1 1 d .
C12 C 0.1907(2) 0.8565(12) 0.3592(5) 0.034(3) Uani 1 1 d .
H12A H 0.2043 0.7767 0.3609 0.041 Uiso 1 1 calc R
C13 C 0.2005(2) 0.9844(16) 0.3868(5) 0.047(3) Uani 1 1 d .
H13A H 0.2210 0.9920 0.4065 0.056 Uiso 1 1 calc R
C14 C 0.1808(3) 1.1010(14) 0.3859(6) 0.050(3) Uani 1 1 d .
H14A H 0.1875 1.1881 0.4055 0.060 Uiso 1 1 calc R
C15 C 0.1514(3) 1.0887(13) 0.3560(6) 0.052(4) Uani 1 1 d .
H15A H 0.1377 1.1682 0.3547 0.062 Uiso 1 1 calc R
C16 C 0.1419(2) 0.9638(10) 0.3286(5) 0.031(3) Uani 1 1 d .
H16A H 0.1215 0.9577 0.3084 0.038 Uiso 1 1 calc R
C21 C 0.1808(2) 0.5976(12) 0.2637(5) 0.030(3) Uani 1 1 d .
C22 C 0.1929(2) 0.4667(12) 0.2837(6) 0.044(4) Uani 1 1 d .
H22A H 0.1839 0.4144 0.3156 0.053 Uiso 1 1 calc R
C23 C 0.2188(3) 0.4129(14) 0.2562(7) 0.062(4) Uani 1 1 d .
H23A H 0.2272 0.3229 0.2693 0.074 Uiso 1 1 calc R
C24 C 0.2320(3) 0.486(2) 0.2117(6) 0.065(4) Uani 1 1 d .
H24A H 0.2499 0.4492 0.1944 0.078 Uiso 1 1 calc R
C25 C 0.2199(3) 0.6152(18) 0.1910(5) 0.059(4) Uani 1 1 d .
H25A H 0.2286 0.6642 0.1579 0.071 Uiso 1 1 calc R
C26 C 0.1945(2) 0.6748(13) 0.2184(5) 0.041(3) Uani 1 1 d .
H26A H 0.1869 0.7667 0.2061 0.049 Uiso 1 1 calc R
C31 C 0.0777(2) 0.7252(11) 0.4520(5) 0.028(3) Uani 1 1 d .
C32 C 0.0825(2) 0.8722(11) 0.4487(5) 0.035(3) Uani 1 1 d .
H32A H 0.0848 0.9156 0.4092 0.043 Uiso 1 1 calc R
C33 C 0.0839(3) 0.9557(12) 0.5022(5) 0.047(3) Uani 1 1 d .
H33A H 0.0869 1.0560 0.4995 0.056 Uiso 1 1 calc R
C34 C 0.0809(2) 0.8910(13) 0.5609(5) 0.037(3) Uani 1 1 d .
H34A H 0.0823 0.9468 0.5981 0.045 Uiso 1 1 calc R
C35 C 0.0760(2) 0.7459(12) 0.5635(5) 0.035(3) Uani 1 1 d .
H35A H 0.0737 0.7020 0.6029 0.042 Uiso 1 1 calc R
C36 C 0.07423(19) 0.6638(11) 0.5104(5) 0.025(2) Uani 1 1 d .
H36A H 0.0706 0.5640 0.5133 0.030 Uiso 1 1 calc R
C41 C 0.0526(2) 0.4664(10) 0.3941(4) 0.024(3) Uani 1 1 d .
C42 C 0.02215(19) 0.5062(14) 0.4059(4) 0.032(2) Uani 1 1 d .
H42A H 0.0166 0.6039 0.4090 0.039 Uiso 1 1 calc R
C43 C 0.0009(2) 0.4005(13) 0.4129(5) 0.041(3) Uani 1 1 d .
H43A H -0.0198 0.4266 0.4204 0.049 Uiso 1 1 calc R
C44 C 0.0083(2) 0.2552(13) 0.4093(5) 0.035(3) Uani 1 1 d .
H44A H -0.0067 0.1834 0.4152 0.042 Uiso 1 1 calc R
C45 C 0.0386(2) 0.2197(12) 0.3969(5) 0.033(3) Uani 1 1 d .
H45A H 0.0442 0.1221 0.3932 0.039 Uiso 1 1 calc R
C46 C 0.0606(2) 0.3251(12) 0.3900(4) 0.031(3) Uani 1 1 d .
H46A H 0.0812 0.2994 0.3823 0.038 Uiso 1 1 calc R
C51 C 0.0585(3) 0.7135(13) 0.1869(5) 0.0477(17) Uani 1 1 d .
C52 C 0.0639(2) 0.6774(12) 0.1245(5) 0.032(3) Uani 1 1 d .
H52A H 0.0799 0.6112 0.1179 0.038 Uiso 1 1 calc R
C53 C 0.0469(2) 0.7340(13) 0.0730(5) 0.042(3) Uani 1 1 d .
H53A H 0.0515 0.7063 0.0321 0.051 Uiso 1 1 calc R
C54 C 0.0233(2) 0.8304(12) 0.0801(5) 0.033(3) Uani 1 1 d .
H54A H 0.0117 0.8702 0.0446 0.039 Uiso 1 1 calc R
C55 C 0.0171(2) 0.8675(11) 0.1397(5) 0.031(3) Uani 1 1 d .
H55A H 0.0004 0.9315 0.1451 0.037 Uiso 1 1 calc R
C56 C 0.0343(2) 0.8143(11) 0.1924(5) 0.029(3) Uani 1 1 d .
H56A H 0.0298 0.8460 0.2328 0.035 Uiso 1 1 calc R
C61 C 0.0771(3) 0.4727(12) 0.2405(5) 0.0477(17) Uani 1 1 d .
C62 C 0.0478(2) 0.4043(11) 0.2362(5) 0.027(3) Uani 1 1 d .
H62A H 0.0297 0.4618 0.2374 0.032 Uiso 1 1 calc R
C63 C 0.0441(2) 0.2588(12) 0.2305(5) 0.036(3) Uani 1 1 d .
H63A H 0.0237 0.2198 0.2278 0.043 Uiso 1 1 calc R
C64 C 0.0689(2) 0.1684(12) 0.2286(5) 0.035(3) Uani 1 1 d .
H64A H 0.0661 0.0680 0.2245 0.042 Uiso 1 1 calc R
C65 C 0.0986(3) 0.2297(11) 0.2330(5) 0.037(3) Uani 1 1 d .
H65A H 0.1163 0.1700 0.2327 0.044 Uiso 1 1 calc R
C66 C 0.1024(2) 0.3775(12) 0.2377(4) 0.030(3) Uani 1 1 d .
H66A H 0.1228 0.4158 0.2391 0.036 Uiso 1 1 calc R
C71 C 0.1967(2) 0.7170(12) 0.5724(5) 0.037(3) Uani 1 1 d .
C72 C 0.1736(3) 0.7400(14) 0.6122(6) 0.054(4) Uani 1 1 d .
H72A H 0.1538 0.6965 0.6040 0.065 Uiso 1 1 calc R
C73 C 0.1797(3) 0.8291(16) 0.6654(6) 0.065(4) Uani 1 1 d .
H73A H 0.1641 0.8427 0.6936 0.078 Uiso 1 1 calc R
C74 C 0.2077(3) 0.8953(15) 0.6763(6) 0.055(4) Uani 1 1 d .
H74A H 0.2116 0.9568 0.7114 0.067 Uiso 1 1 calc R
C75 C 0.2303(3) 0.8723(14) 0.6363(7) 0.058(4) Uani 1 1 d .
H75A H 0.2500 0.9161 0.6448 0.069 Uiso 1 1 calc R
C76 C 0.2249(3) 0.7866(13) 0.5836(5) 0.043(3) Uani 1 1 d .
H76A H 0.2405 0.7758 0.5553 0.052 Uiso 1 1 calc R
C81 C 0.1837(3) 0.4292(14) 0.5302(6) 0.050(4) Uani 1 1 d .
C82 C 0.1554(4) 0.3889(15) 0.5501(6) 0.067(4) Uani 1 1 d .
H82A H 0.1395 0.4576 0.5534 0.080 Uiso 1 1 calc R
C83 C 0.1503(3) 0.2386(19) 0.5660(6) 0.082(5) Uani 1 1 d .
H83A H 0.1312 0.2052 0.5793 0.099 Uiso 1 1 calc R
C84 C 0.1759(3) 0.1476(14) 0.5602(5) 0.0477(17) Uani 1 1 d .
H84A H 0.1734 0.0488 0.5687 0.057 Uiso 1 1 calc R
C85 C 0.2026(3) 0.1906(14) 0.5440(5) 0.0477(17) Uani 1 1 d .
H85A H 0.2192 0.1238 0.5452 0.057 Uiso 1 1 calc R
C86 C 0.2081(4) 0.3280(15) 0.5252(6) 0.077(5) Uani 1 1 d .
H86A H 0.2272 0.3544 0.5095 0.092 Uiso 1 1 calc R

loop_
_atom_site_aniso_label
_atom_site_aniso_U_11
_atom_site_aniso_U_22
_atom_site_aniso_U_33
_atom_site_aniso_U_23
_atom_site_aniso_U_13
_atom_site_aniso_U_12
Sn1 0.0259(3) 0.0258(4) 0.0256(4) 0.0016(5) -0.0024(2) 0.0029(4)
P1 0.0209(14) 0.0263(16) 0.0236(16) 0.0000(14) 0.0015(12) -0.0024(12)
C1 0.023(5) 0.027(6) 0.013(6) 0.006(5) -0.009(4) -0.001(5)
B1 0.027(7) 0.047(9) 0.003(6) 0.001(6) -0.003(5) 0.012(6)
P2 0.0251(14) 0.0216(16) 0.0185(15) 0.0021(13) -0.0002(11) 0.0010(12)
C2 0.029(6) 0.030(6) 0.014(6) -0.006(5) -0.002(4) 0.003(5)
P3 0.0360(18) 0.059(2) 0.034(2) -0.0039(19) -0.0045(14) 0.0013(17)
C3 0.016(5) 0.033(7) 0.031(6) 0.005(6) -0.004(5) 0.003(5)
C11 0.019(5) 0.027(7) 0.023(6) 0.000(5) -0.003(5) -0.005(5)
C12 0.045(7) 0.026(7) 0.030(7) 0.003(6) -0.003(5) -0.008(6)
C13 0.038(6) 0.059(9) 0.042(7) -0.004(8) -0.009(5) -0.014(8)
C14 0.059(9) 0.041(8) 0.048(9) -0.013(7) -0.008(7) -0.002(7)
C15 0.069(9) 0.032(9) 0.053(9) -0.001(7) -0.009(7) 0.006(7)
C16 0.038(6) 0.015(8) 0.036(7) -0.006(5) -0.021(5) -0.001(5)
C21 0.026(6) 0.032(7) 0.030(7) -0.014(6) 0.000(5) -0.002(5)
C22 0.032(6) 0.053(11) 0.049(8) 0.000(7) 0.013(6) 0.005(6)
C23 0.035(7) 0.052(9) 0.101(13) -0.024(9) 0.015(8) 0.016(7)
C24 0.026(7) 0.111(15) 0.058(10) -0.033(11) -0.004(6) 0.008(9)
C25 0.035(7) 0.128(15) 0.016(7) -0.023(8) 0.009(6) -0.009(8)
C26 0.039(7) 0.051(8) 0.031(7) 0.002(7) -0.001(6) 0.001(6)
C31 0.027(6) 0.035(7) 0.020(6) 0.000(6) -0.001(5) -0.006(5)
C32 0.065(8) 0.021(7) 0.019(7) -0.001(6) -0.003(5) -0.005(6)
C33 0.083(9) 0.018(7) 0.037(8) 0.005(6) -0.004(6) 0.007(6)
C34 0.050(7) 0.041(8) 0.017(7) -0.010(6) -0.011(5) 0.008(6)
C35 0.034(6) 0.043(8) 0.029(7) 0.000(6) 0.005(5) -0.006(6)
C36 0.025(6) 0.017(6) 0.032(7) -0.003(5) -0.003(5) -0.005(5)
C41 0.023(5) 0.027(8) 0.020(6) 0.000(5) -0.002(4) -0.009(5)
C42 0.027(5) 0.029(6) 0.042(6) -0.004(7) 0.008(4) -0.001(6)
C43 0.026(6) 0.043(8) 0.054(8) 0.011(7) -0.002(6) 0.007(6)
C44 0.026(6) 0.048(9) 0.029(7) 0.005(6) -0.006(5) -0.018(6)
C45 0.046(7) 0.028(7) 0.022(6) 0.001(5) -0.010(5) -0.010(6)
C46 0.030(6) 0.045(8) 0.019(6) -0.002(6) -0.001(5) -0.008(6)
C51 0.067(4) 0.042(4) 0.031(4) -0.004(3) -0.014(3) 0.009(4)
C52 0.024(6) 0.038(7) 0.032(7) 0.001(6) 0.000(5) 0.001(5)
C53 0.040(7) 0.060(9) 0.025(7) 0.013(7) -0.005(6) -0.004(6)
C54 0.039(7) 0.046(8) 0.013(6) 0.002(6) -0.006(5) 0.005(6)
C55 0.020(6) 0.027(7) 0.044(8) 0.011(6) -0.007(5) -0.002(5)
C56 0.031(6) 0.024(7) 0.031(7) 0.007(6) -0.008(5) -0.005(5)
C61 0.067(4) 0.042(4) 0.031(4) -0.004(3) -0.014(3) 0.009(4)
C62 0.025(6) 0.030(7) 0.026(6) -0.004(5) 0.002(5) -0.009(5)
C63 0.032(6) 0.041(8) 0.034(7) -0.005(6) 0.005(5) -0.010(6)
C64 0.055(8) 0.018(6) 0.031(7) 0.003(6) 0.000(6) -0.019(6)
C65 0.056(8) 0.023(7) 0.030(7) -0.016(6) -0.007(6) 0.014(6)
C66 0.035(6) 0.041(8) 0.014(6) -0.010(6) -0.008(5) 0.000(6)
C71 0.026(6) 0.053(9) 0.030(7) 0.001(6) -0.008(5) 0.009(6)
C72 0.035(7) 0.079(11) 0.047(9) -0.009(8) -0.011(6) 0.005(7)
C73 0.047(8) 0.114(13) 0.031(8) -0.012(9) -0.010(6) 0.000(8)
C74 0.048(8) 0.073(10) 0.043(9) -0.020(8) -0.013(7) 0.004(8)
C75 0.045(8) 0.056(10) 0.069(11) 0.011(9) -0.015(7) -0.002(7)
C76 0.048(8) 0.051(9) 0.027(7) 0.001(7) -0.015(6) 0.008(6)
C81 0.073(9) 0.039(8) 0.033(8) -0.001(7) -0.027(7) 0.019(7)
C82 0.108(12) 0.052(10) 0.035(9) 0.013(8) -0.022(8) -0.029(9)
C83 0.091(11) 0.124(16) 0.032(9) 0.015(10) 0.002(8) -0.030(11)
C84 0.067(4) 0.042(4) 0.031(4) -0.004(3) -0.014(3) 0.009(4)
C85 0.067(4) 0.042(4) 0.031(4) -0.004(3) -0.014(3) 0.009(4)
C86 0.141(14) 0.040(9) 0.045(9) -0.005(8) -0.021(9) 0.030(10)

loop_
_atom_type_symbol
_atom_type_description
_atom_type_scat_dispersion_real
_atom_type_scat_dispersion_imag
_atom_type_scat_source
C C 0.0033 0.0016 'International Tables Vol C Tables 4.2.6.8 and 6.1.1.4'
H H 0.0000 0.0000 'International Tables Vol C Tables 4.2.6.8 and 6.1.1.4'
B B 0.0013 0.0007 'International Tables Vol C Tables 4.2.6.8 and 6.1.1.4'
P P 0.1023 0.0942 'International Tables Vol C Tables 4.2.6.8 and 6.1.1.4'
Sn Sn -0.6537 1.4246 'International Tables Vol C Tables 4.2.6.8 and 6.1.1.4'

loop_
_geom_angle_atom_site_label_1
_geom_angle_atom_site_label_2
_geom_angle_atom_site_label_3
_geom_angle
C3 Sn1 P2 92.1(2)
C3 Sn1 P1 93.9(3)
P2 Sn1 P1 85.79(8)
C11 P1 C1 108.5(5)
C11 P1 C21 103.6(5)
C1 P1 C21 107.9(5)
C11 P1 Sn1 110.8(3)
C1 P1 Sn1 118.1(3)
C21 P1 Sn1 107.0(4)
B1 C1 P1 121.4(6)
B1 C1 H1A 107.0
P1 C1 H1A 107.0
B1 C1 H1B 107.0
P1 C1 H1B 107.0
H1A C1 H1B 106.7
C61 B1 C51 107.3(9)
C61 B1 C2 111.0(9)
C51 B1 C2 109.2(8)
C61 B1 C1 111.5(9)
C51 B1 C1 105.9(8)
C2 B1 C1 111.7(8)
C2 P2 C41 106.8(4)
C2 P2 C31 111.1(5)
C41 P2 C31 104.7(4)
C2 P2 Sn1 118.3(3)
C41 P2 Sn1 108.3(3)
C31 P2 Sn1 106.8(3)
B1 C2 P2 118.1(7)
B1 C2 H2A 107.8
P2 C2 H2A 107.8
B1 C2 H2B 107.8
P2 C2 H2B 107.8
H2A C2 H2B 107.1
C3 P3 C71 103.0(5)
C3 P3 C81 100.1(5)
C71 P3 C81 101.8(5)
P3 C3 Sn1 109.2(5)
P3 C3 H3A 109.8
Sn1 C3 H3A 109.8
P3 C3 H3B 109.8
Sn1 C3 H3B 109.8
H3A C3 H3B 108.3
C12 C11 C16 117.4(10)
C12 C11 P1 119.8(8)
C16 C11 P1 122.4(7)
C11 C12 C13 120.5(11)
C11 C12 H12A 119.7
C13 C12 H12A 119.7
C14 C13 C12 120.7(10)
C14 C13 H13A 119.7
C12 C13 H13A 119.7
C15 C14 C13 118.9(12)
C15 C14 H14A 120.6
C13 C14 H14A 120.6
C16 C15 C14 120.4(12)
C16 C15 H15A 119.8
C14 C15 H15A 119.8
C15 C16 C11 122.2(10)
C15 C16 H16A 118.9
C11 C16 H16A 118.9
C26 C21 C22 120.4(10)
C26 C21 P1 120.1(9)
C22 C21 P1 119.5(9)
C21 C22 C23 118.7(11)
C21 C22 H22A 120.6
C23 C22 H22A 120.6
C24 C23 C22 121.2(13)
C24 C23 H23A 119.4
C22 C23 H23A 119.4
C23 C24 C25 120.3(12)
C23 C24 H24A 119.9
C25 C24 H24A 119.9
C24 C25 C26 120.4(12)
C24 C25 H25A 119.8
C26 C25 H25A 119.8
C21 C26 C25 118.9(12)
C21 C26 H26A 120.6
C25 C26 H26A 120.6
C32 C31 C36 118.7(10)
C32 C31 P2 121.6(8)
C36 C31 P2 119.3(8)
C33 C32 C31 120.8(10)
C33 C32 H32A 119.6
C31 C32 H32A 119.6
C32 C33 C34 119.6(10)
C32 C33 H33A 120.2
C34 C33 H33A 120.2
C35 C34 C33 119.1(11)
C35 C34 H34A 120.5
C33 C34 H34A 120.5
C36 C35 C34 121.1(11)
C36 C35 H35A 119.4
C34 C35 H35A 119.4
C35 C36 C31 120.7(10)
C35 C36 H36A 119.7
C31 C36 H36A 119.7
C46 C41 C42 120.6(9)
C46 C41 P2 122.0(7)
C42 C41 P2 117.4(8)
C43 C42 C41 118.3(11)
C43 C42 H42A 120.8
C41 C42 H42A 120.8
C42 C43 C44 122.5(10)
C42 C43 H43A 118.7
C44 C43 H43A 118.7
C45 C44 C43 117.6(10)
C45 C44 H44A 121.2
C43 C44 H44A 121.2
C46 C45 C44 120.8(10)
C46 C45 H45A 119.6
C44 C45 H45A 119.6
C41 C46 C45 120.1(10)
C41 C46 H46A 120.0
C45 C46 H46A 120.0
C52 C51 C56 114.7(10)
C52 C51 B1 120.6(10)
C56 C51 B1 124.7(10)
C53 C52 C51 122.9(10)
C53 C52 H52A 118.5
C51 C52 H52A 118.5
C52 C53 C54 120.7(11)
C52 C53 H53A 119.6
C54 C53 H53A 119.6
C55 C54 C53 118.4(10)
C55 C54 H54A 120.8
C53 C54 H54A 120.8
C54 C55 C56 121.9(10)
C54 C55 H55A 119.0
C56 C55 H55A 119.0
C55 C56 C51 121.2(10)
C55 C56 H56A 119.4
C51 C56 H56A 119.4
C66 C61 C62 113.7(10)
C66 C61 B1 125.2(10)
C62 C61 B1 121.0(9)
C63 C62 C61 123.3(10)
C63 C62 H62A 118.3
C61 C62 H62A 118.3
C64 C63 C62 122.1(10)
C64 C63 H63A 119.0
C62 C63 H63A 119.0
C63 C64 C65 117.3(10)
C63 C64 H64A 121.4
C65 C64 H64A 121.4
C66 C65 C64 120.8(10)
C66 C65 H65A 119.6
C64 C65 H65A 119.6
C65 C66 C61 122.8(10)
C65 C66 H66A 118.6
C61 C66 H66A 118.6
C76 C71 C72 119.4(11)
C76 C71 P3 116.4(8)
C72 C71 P3 124.0(9)
C71 C72 C73 119.5(11)
C71 C72 H72A 120.3
C73 C72 H72A 120.3
C74 C73 C72 120.4(12)
C74 C73 H73A 119.8
C72 C73 H73A 119.8
C73 C74 C75 119.5(12)
C73 C74 H74A 120.3
C75 C74 H74A 120.3
C74 C75 C76 121.4(12)
C74 C75 H75A 119.3
C76 C75 H75A 119.3
C71 C76 C75 119.8(11)
C71 C76 H76A 120.1
C75 C76 H76A 120.1
C82 C81 C86 121.3(14)
C82 C81 P3 123.2(10)
C86 C81 P3 115.1(11)
C81 C82 C83 119.2(15)
C81 C82 H82A 120.4
C83 C82 H82A 120.4
C84 C83 C82 115.1(13)
C84 C83 H83A 122.4
C82 C83 H83A 122.4
C85 C84 C83 123.9(13)
C85 C84 H84A 118.0
C83 C84 H84A 118.0
C84 C85 C86 123.2(14)
C84 C85 H85A 118.4
C86 C85 H85A 118.4
C85 C86 C81 117.0(15)
C85 C86 H86A 121.5
C81 C86 H86A 121.5

loop_
_geom_bond_atom_site_label_1
_geom_bond_atom_site_label_2
_geom_bond_distance
Sn1 C3 2.246(10)
Sn1 P2 2.618(3)
Sn1 P1 2.644(3)
P1 C11 1.812(10)
P1 C1 1.817(9)
P1 C21 1.836(10)
C1 B1 1.675(13)
C1 H1A 0.9900
C1 H1B 0.9900
B1 C61 1.619(17)
B1 C51 1.637(15)
B1 C2 1.648(13)
P2 C2 1.808(9)
P2 C41 1.824(9)
P2 C31 1.825(10)
C2 H2A 0.9900
C2 H2B 0.9900
P3 C3 1.791(9)
P3 C71 1.853(11)
P3 C81 1.859(14)
C3 H3A 0.9900
C3 H3B 0.9900
C11 C12 1.385(13)
C11 C16 1.393(12)
C12 C13 1.385(15)
C12 H12A 0.9500
C13 C14 1.383(15)
C13 H13A 0.9500
C14 C15 1.377(15)
C14 H14A 0.9500
C15 C16 1.356(14)
C15 H15A 0.9500
C16 H16A 0.9500
C21 C26 1.383(14)
C21 C22 1.385(14)
C22 C23 1.403(14)
C22 H22A 0.9500
C23 C24 1.342(17)
C23 H23A 0.9500
C24 C25 1.373(19)
C24 H24A 0.9500
C25 C26 1.400(14)
C25 H25A 0.9500
C26 H26A 0.9500
C31 C32 1.394(13)
C31 C36 1.396(13)
C32 C33 1.384(14)
C32 H32A 0.9500
C33 C34 1.410(14)
C33 H33A 0.9500
C34 C35 1.377(14)
C34 H34A 0.9500
C35 C36 1.370(13)
C35 H35A 0.9500
C36 H36A 0.9500
C41 C46 1.371(13)
C41 C42 1.411(12)
C42 C43 1.367(14)
C42 H42A 0.9500
C43 C44 1.401(14)
C43 H43A 0.9500
C44 C45 1.397(13)
C44 H44A 0.9500
C45 C46 1.387(13)
C45 H45A 0.9500
C46 H46A 0.9500
C51 C52 1.417(14)
C51 C56 1.420(14)
C52 C53 1.376(14)
C52 H52A 0.9500
C53 C54 1.378(14)
C53 H53A 0.9500
C54 C55 1.371(13)
C54 H54A 0.9500
C55 C56 1.388(13)
C55 H55A 0.9500
C56 H56A 0.9500
C61 C66 1.413(14)
C61 C62 1.415(14)
C62 C63 1.376(13)
C62 H62A 0.9500
C63 C64 1.367(14)
C63 H63A 0.9500
C64 C65 1.401(14)
C64 H64A 0.9500
C65 C66 1.395(14)
C65 H65A 0.9500
C66 H66A 0.9500
C71 C76 1.384(14)
C71 C72 1.386(14)
C72 C73 1.416(16)
C72 H72A 0.9500
C73 C74 1.362(16)
C73 H73A 0.9500
C74 C75 1.369(16)
C74 H74A 0.9500
C75 C76 1.386(16)
C75 H75A 0.9500
C76 H76A 0.9500
C81 C82 1.381(17)
C81 C86 1.426(16)
C82 C83 1.468(18)
C82 H82A 0.9500
C83 C84 1.409(17)
C83 H83A 0.9500
C84 C85 1.297(15)
C84 H84A 0.9500
C85 C86 1.374(17)
C85 H85A 0.9500
C86 H86A 0.9500
